data_2002662
loop_
_publ_author_name
'Gressling, T.'
'Mueller-Buschbaum, Hk.'

_publ_section_title
;
 Zur Kenntnis einer modifizierten Form des \b-CuNdW~2~O8-Typs: \g-CuTbW2O~8~
;
_journal_name_full
;
Zeitschrift fuer Anorganische und Allgemeine Chemie
;
_journal_page_first 1850
_journal_page_last 1854
_journal_paper_doi 10.1002/zaac.19946201103
_journal_volume 620
_journal_year 1994
_chemical_formula_structural 'Cu Tb (W2 O8)'
_chemical_formula_sum 'Cu O8 Tb W2'
_chemical_name_systematic 'Copper(I) terbium ditungstate - \g'
_space_group_IT_number 2
_symmetry_cell_setting triclinic
_symmetry_Int_Tables_number 2
_symmetry_space_group_name_Hall '-P 1'
_symmetry_space_group_name_H-M 'P -1'
_cell_angle_alpha 72.82(5)
_cell_angle_beta 88.53(4)
_cell_angle_gamma 71.76(4)
_cell_formula_units_Z 6
_cell_length_a 6.722(5)
_cell_length_b 9.831(7)
_cell_length_c 15.352(12)
_cell_volume 918.1
_refine_ls_R_factor_all 0.086
_cod_database_code 2002662

loop_
_symmetry_equiv_pos_as_xyz
x,y,z
-x,-y,-z

loop_
_atom_site_aniso_label
_atom_site_aniso_U_11
_atom_site_aniso_U_12
_atom_site_aniso_U_13
_atom_site_aniso_U_22
_atom_site_aniso_U_23
_atom_site_aniso_U_33
Cu1 0.0385(2) -0.0078(1) -0.0088(1) 0.0170(2) -0.0079(1) 0.0099(1)
Cu2 0.0148(2) -0.0012(1) -0.0002(1) 0.0122(1) -0.0061(1) 0.0041(1)
Cu3 0.0265(1) -0.0040(1) -0.0032(1) 0.0140(1) -0.0072(1) 0.0080(1)
Cu4 0.0307(1) -0.0055(1) -0.0039(1) 0.0165(1) -0.0095(1) 0.0095(1)
Tb1 0.002 -0.0025 0.0009 0.0048 -0.0004 0.004
Tb2 0.0062 -0.0037 -0.0018 0.006 0.0006 0.0047
Tb3 0.0056 -0.0035 -0.001 0.0049 0. 0.0049
W1 0.0026 -0.0005 0.0012 0.0014 -0.0009 0.0026
W2 0.0021 -0.0004 0.0006 0.0019 -0.0005 0.0016
W3 0.0031 -0.0019 0.0023 0.0039 -0.0023 0.0031
W4 0.0011 0.0002 0. 0.0018 -0.0003 0.0027
W5 0.0023 -0.0005 0.0004 0.0019 -0.0003 0.003
W6 0.0025 -0.0022 0.0023 0.0045 -0.0028 0.004

loop_
_atom_site_label
_atom_site_type_symbol
_atom_site_symmetry_multiplicity
_atom_site_Wyckoff_symbol
_atom_site_fract_x
_atom_site_fract_y
_atom_site_fract_z
_atom_site_occupancy
_atom_site_attached_hydrogens
_atom_site_calc_flag
Cu1 Cu1+ 1 h 0.5 0.5 0.5 1. 0 d
Cu2 Cu1+ 1 a 0. 0. 0. 1. 0 d
Cu3 Cu1+ 2 i 0.1734(1) 0.1676 0.8338 1. 0 d
Cu4 Cu1+ 2 i 0.3251(1) 0.3385 0.1675 1. 0 d
Tb1 Tb3+ 2 i 0.1918 0.7764 0.0146 1. 0 d
Tb2 Tb3+ 2 i 0.0334 0.604 0.676 1. 0 d
Tb3 Tb3+ 2 i 0.357 0.9493 0.3433 1. 0 d
W1 W6+ 2 i 0.349 0.5936 0.2821 1. 0 d
W2 W6+ 2 i 0.1906 0.4213 0.9442 1. 0 d
W3 W6+ 2 i 0.1645 0.893 0.7442 1. 0 d
W4 W6+ 2 i 0.5045 0.7678 0.6076 1. 0 d
W5 W6+ 2 i 0.333 0.0609 0.0704 1. 0 d
W6 W6+ 2 i 0.0236 0.2512 0.6023 1. 0 d
O1 O2- 2 i 0.5919(2) 0.079 0.0056 1. 0 d
O2 O2- 2 i 0.9555(2) 0.3979(2) 0.6649(1) 1. 0 d
O3 O2- 2 i 0.1218(2) 0.5658(2) 0.0095(1) 1. 0 d
O4 O2- 2 i 0.7112(2) 0.2670(2) 0.6496(1) 1. 0 d
O5 O2- 2 i 0.4314(2) 0.9048(2) 0.6850(1) 1. 0 d
O6 O2- 2 i 0.7248(2) 0.7466(2) 0.9204(1) 1. 0 d
O7 O2- 2 i 0.3762(2) 0.8871(2) 0.5002(1) 1. 0 d
O8 O2- 2 i 0.7553(2) 0.2921(2) 0.8286(1) 1. 0 d
O9 O2- 2 i 0.9139(2) 0.9757(2) 0.9235(1) 1. 0 d
O10 O2- 2 i 0.9279(2) 0.3561(2) 0.4883(1) 1. 0 d
O11 O2- 2 i 0.0829(2) 0.5306(2) 0.8322(1) 1. 0 d
O12 O2- 2 i 0.1640(2) 0.2337(2) 0.9374(1) 1. 0 d
O13 O2- 2 i 0.5581(2) 0.5852(2) 0.5849(1) 1. 0 d
O14 O2- 2 i 0.8944(3) 0.9140(2) 0.2531(1) 1. 0 d
O15 O2- 2 i 0.5374(2) 0.6049(2) 0.0607(1) 1. 0 d
O16 O2- 2 i 0.5563(2) 0.0450(2) 0.8173(1) 1. 0 d
O17 O2- 2 i 0.2394(2) 0.7491(2) 0.6705(1) 1. 0 d
O18 O2- 2 i 0.7475(3) 0.8126(2) 0.5981(1) 1. 0 d
O19 O2- 2 i 0.0052(2) 0.0581(2) 0.6047(1) 1. 0 d
O20 O2- 2 i 0.2750(2) 0.7920(2) 0.8563(1) 1. 0 d
O21 O2- 2 i 0.6788(2) 0.5900(2) 0.7314(1) 1. 0 d
O22 O2- 2 i 0.9117(3) 0.8621(2) 0.7492(1) 1. 0 d
O23 O2- 2 i 0.3816(3) 0.4297(2) 0.7212(1) 1. 0 d
O24 O2- 2 i 0.2954(3) 0.2201(2) 0.6021(1) 1. 0 d

loop_
_atom_type_symbol
_atom_type_oxidation_number
Cu1+ 1.000
Tb3+ 3.000
W6+ 6.000
O2- -2.000
